data_2206601
loop_
_publ_author_name
'Song, Xin-Jian'
'Zhang, Sheng-Hui'
'Li, Yao-Hua'
'Tan, Xiao-Hong'
'Wang, Yan-Gang'

_publ_section_title
;
 1-(2,6-Difluorobenzoyl)-3-(1,3,4-thiadiazol-2-yl)urea
;
_journal_issue 8
_journal_name_full 'Acta Crystallographica Section E'
_journal_page_first o2360
_journal_page_last o2362
_journal_paper_doi 10.1107/S1600536805020362
_journal_volume 61
_journal_year 2005
_chemical_formula_iupac 'C10 H6 F2 N4 O2 S'
_chemical_formula_moiety 'C10 H6 F2 N4 O2 S'
_chemical_formula_sum 'C10 H6 F2 N4 O2 S'
_chemical_formula_weight 284.26
_chemical_melting_point 472
_chemical_name_systematic
;
1-(2,6-Difluorobenzoyl)-3-(5-1,3,4-thiadiazol-2-yl)urea
;
_space_group_IT_number 14
_symmetry_cell_setting monoclinic
_symmetry_space_group_name_Hall '-P 2ybc'
_symmetry_space_group_name_H-M 'P 1 21/c 1'
_atom_sites_solution_hydrogens geom
_atom_sites_solution_primary direct
_atom_sites_solution_secondary difmap
_audit_creation_method SHELXL97
_cell_angle_alpha 90.00
_cell_angle_beta 111.106(2)
_cell_angle_gamma 90.00
_cell_formula_units_Z 8
_cell_length_a 20.674(2)
_cell_length_b 8.2442(9)
_cell_length_c 14.9541(16)
_cell_measurement_reflns_used 3500
_cell_measurement_temperature 292(2)
_cell_measurement_theta_max 24.1
_cell_measurement_theta_min 2.7
_cell_volume 2377.8(4)
_computing_cell_refinement 'SAINT (Bruker, 2001)'
_computing_data_collection 'SMART (Bruker, 2001)'
_computing_data_reduction SAINT
_computing_molecular_graphics 'SHELXTL (Sheldrick, 2001)'
_computing_publication_material SHELXTL
_computing_structure_refinement 'SHELXL97 (Sheldrick, 1997)'
_computing_structure_solution 'SHELXS97 (Sheldrick, 1997)'
_diffrn_ambient_temperature 292(2)
_diffrn_measured_fraction_theta_full 1.00
_diffrn_measured_fraction_theta_max 1.00
_diffrn_measurement_device_type 'Bruker SMART CCD area-detector'
_diffrn_measurement_method '\f and \w'
_diffrn_radiation_monochromator graphite
_diffrn_radiation_source 'fine-focus sealed tube'
_diffrn_radiation_type MoK\a
_diffrn_radiation_wavelength 0.71073
_diffrn_reflns_av_R_equivalents 0.0275
_diffrn_reflns_av_sigmaI/netI 0.0344
_diffrn_reflns_limit_h_max 18
_diffrn_reflns_limit_h_min -25
_diffrn_reflns_limit_k_max 10
_diffrn_reflns_limit_k_min -9
_diffrn_reflns_limit_l_max 18
_diffrn_reflns_limit_l_min -18
_diffrn_reflns_number 12506
_diffrn_reflns_theta_full 26.0
_diffrn_reflns_theta_max 26.0
_diffrn_reflns_theta_min 1.1
_diffrn_standards_decay_% 0
_diffrn_standards_interval_count 0
_diffrn_standards_interval_time 0
_diffrn_standards_number 0
_exptl_absorpt_coefficient_mu 0.302
_exptl_absorpt_correction_T_max 0.970
_exptl_absorpt_correction_T_min 0.889
_exptl_absorpt_correction_type multi-scan
_exptl_absorpt_process_details '(SADABS; Sheldrick, 1996)'
_exptl_crystal_colour colourless
_exptl_crystal_density_diffrn 1.588
_exptl_crystal_density_method 'not measured'
_exptl_crystal_description block
_exptl_crystal_F_000 1152
_exptl_crystal_size_max 0.40
_exptl_crystal_size_mid 0.20
_exptl_crystal_size_min 0.10
_refine_diff_density_max 0.31
_refine_diff_density_min -0.25
_refine_ls_extinction_method none
_refine_ls_goodness_of_fit_ref 1.088
_refine_ls_hydrogen_treatment constr
_refine_ls_matrix_type full
_refine_ls_number_parameters 343
_refine_ls_number_reflns 4661
_refine_ls_number_restraints 0
_refine_ls_restrained_S_all 1.088
_refine_ls_R_factor_all 0.066
_refine_ls_R_factor_gt 0.049
_refine_ls_shift/su_max 0.000
_refine_ls_shift/su_mean 0.000
_refine_ls_structure_factor_coef Fsqd
_refine_ls_weighting_details 'calc w = 1/[\s^2^(Fo^2^)+(0.0741P)^2^+0.3849P] where P=(Fo^2^+2Fc^2^)/3'
_refine_ls_weighting_scheme calc
_refine_ls_wR_factor_gt 0.125
_refine_ls_wR_factor_ref 0.144
_reflns_number_gt 3583
_reflns_number_total 4661
_reflns_threshold_expression I>2\s(I)
_cod_data_source_file xu6020.cif
_cod_data_source_block I
_cod_depositor_comments
;
The following automatic conversions were performed:
'_symmetry_cell_setting' value 'Monoclinic' changed to 'monoclinic'
according to '/home/saulius/struct/CIF-dictionaries/cif_core.dic'
dictionary named 'cif_core.dic' version 2.4.1 from 2010-06-29.

Automatic conversion script
Id: cif_fix_enum 1527 2010-12-29 10:47:43Z saulius 

The following automatic conversions were performed:

'_symmetry_cell_setting' value 'Monoclinic' changed to 'monoclinic'
according to /home/saulius/struct/CIF-dictionaries/cif_core.dic
dictionary named 'cif_core.dic' version 2.4.1 from 2010-06-29.

Automatic conversion script
Id: cif_fix_values 1715 2011-07-08 13:25:40Z adriana 
;
_cod_original_sg_symbol_H-M 'P 21/c'
_cod_database_code 2206601
_cod_database_fobs_code 2206601

loop_
_symmetry_equiv_pos_as_xyz
'x, y, z'
'-x, y+1/2, -z+1/2'
'-x, -y, -z'
'x, -y-1/2, z-1/2'

loop_
_atom_site_label
_atom_site_fract_x
_atom_site_fract_y
_atom_site_fract_z
_atom_site_U_iso_or_equiv
_atom_site_adp_type
_atom_site_calc_flag
_atom_site_refinement_flags
_atom_site_occupancy
_atom_site_type_symbol
C1 0.83188(14) -0.2225(3) 0.03202(17) 0.0466(6) Uani d . 1 C
C2 0.88114(15) -0.3240(3) 0.02044(18) 0.0514(7) Uani d . 1 C
C3 0.86597(17) -0.4497(4) -0.0435(2) 0.0612(8) Uani d . 1 C
H3 0.9008 -0.5166 -0.0482 0.073 Uiso calc R 1 H
C4 0.79829(19) -0.4742(4) -0.1002(2) 0.0686(9) Uani d . 1 C
H4 0.7869 -0.5588 -0.1443 0.082 Uiso calc R 1 H
C5 0.74658(18) -0.3749(4) -0.0930(2) 0.0696(9) Uani d . 1 C
H5 0.7006 -0.3911 -0.1322 0.084 Uiso calc R 1 H
C6 0.76435(16) -0.2529(4) -0.0273(2) 0.0566(7) Uani d . 1 C
C7 0.84870(16) -0.0937(3) 0.10735(18) 0.0525(7) Uani d . 1 C
C8 0.90268(13) 0.1774(3) 0.14393(16) 0.0413(6) Uani d . 1 C
C9 0.90321(12) 0.3165(3) 0.28583(16) 0.0401(5) Uani d . 1 C
C10 0.93300(16) 0.5591(4) 0.36962(19) 0.0572(7) Uani d . 1 C
H10 0.9479 0.6617 0.3943 0.069 Uiso calc R 1 H
C11 0.67940(14) 0.2747(3) 0.65965(19) 0.0511(7) Uani d . 1 C
C12 0.67327(16) 0.2052(4) 0.7399(2) 0.0647(8) Uani d . 1 C
C13 0.7002(2) 0.0549(5) 0.7738(3) 0.0921(13) Uani d . 1 C
H13 0.6937 0.0097 0.8269 0.111 Uiso calc R 1 H
C14 0.7370(2) -0.0266(5) 0.7275(4) 0.0998(15) Uani d . 1 C
H14 0.7556 -0.1281 0.7496 0.120 Uiso calc R 1 H
C15 0.74652(17) 0.0390(4) 0.6501(3) 0.0799(11) Uani d . 1 C
H15 0.7723 -0.0152 0.6197 0.096 Uiso calc R 1 H
C16 0.71731(15) 0.1871(4) 0.6176(2) 0.0610(8) Uani d . 1 C
C17 0.64716(14) 0.4344(3) 0.62269(19) 0.0518(6) Uani d . 1 C
C18 0.57088(14) 0.5606(3) 0.47037(19) 0.0492(6) Uani d . 1 C
C19 0.56401(13) 0.8514(3) 0.46441(18) 0.0451(6) Uani d . 1 C
C20 0.52640(17) 1.0734(4) 0.3599(2) 0.0634(8) Uani d . 1 C
H20 0.5081 1.1471 0.3101 0.076 Uiso calc R 1 H
F1 0.71461(10) -0.1550(3) -0.01836(14) 0.0888(6) Uani d . 1 F
F2 0.94770(9) -0.2961(2) 0.07601(13) 0.0769(5) Uani d . 1 F
F3 0.72665(11) 0.2510(3) 0.54068(15) 0.0903(6) Uani d . 1 F
F4 0.63749(11) 0.2878(3) 0.78515(14) 0.0925(6) Uani d . 1 F
N1 0.88049(11) 0.0393(2) 0.08835(14) 0.0435(5) Uani d . 1 N
H1 0.8877 0.0375 0.0352 0.052 Uiso calc R 1 H
N2 0.88761(11) 0.1838(2) 0.22519(13) 0.0455(5) Uani d . 1 N
H2 0.8675 0.1018 0.2395 0.055 Uiso calc R 1 H
N3 0.88834(12) 0.3140(3) 0.36311(14) 0.0486(5) Uani d . 1 N
N4 0.90610(12) 0.4588(3) 0.41170(15) 0.0530(6) Uani d . 1 N
N5 0.60231(11) 0.4300(2) 0.52963(15) 0.0522(6) Uani d . 1 N
H5A 0.5922 0.3352 0.5045 0.063 Uiso calc R 1 H
N6 0.58189(12) 0.7081(2) 0.51324(15) 0.0511(6) Uani d . 1 N
H6 0.6012 0.7118 0.5746 0.061 Uiso calc R 1 H
N7 0.58212(12) 0.9889(2) 0.50843(16) 0.0524(6) Uani d . 1 N
N8 0.56013(13) 1.1175(3) 0.44605(16) 0.0557(6) Uani d . 1 N
O1 0.83356(15) -0.1091(3) 0.17809(15) 0.0884(8) Uani d . 1 O
O2 0.93377(11) 0.2837(2) 0.12068(13) 0.0579(5) Uani d . 1 O
O3 0.66024(12) 0.5562(2) 0.67163(14) 0.0745(6) Uani d . 1 O
O4 0.53709(11) 0.5402(2) 0.38662(14) 0.0700(6) Uani d . 1 O
S1 0.93984(4) 0.49229(8) 0.26512(5) 0.0506(2) Uani d . 1 S
S2 0.51749(5) 0.86678(9) 0.34356(5) 0.0674(3) Uani d . 1 S

loop_
_atom_site_aniso_label
_atom_site_aniso_U_11
_atom_site_aniso_U_22
_atom_site_aniso_U_33
_atom_site_aniso_U_12
_atom_site_aniso_U_13
_atom_site_aniso_U_23
C1 0.0715(18) 0.0338(13) 0.0395(13) -0.0082(12) 0.0261(13) -0.0016(10)
C2 0.0615(17) 0.0467(16) 0.0462(14) -0.0068(13) 0.0194(13) -0.0038(12)
C3 0.082(2) 0.0464(16) 0.0593(17) 0.0029(15) 0.0300(16) -0.0094(14)
C4 0.094(2) 0.0574(19) 0.0504(16) -0.0113(17) 0.0207(17) -0.0188(14)
C5 0.069(2) 0.076(2) 0.0538(17) -0.0106(17) 0.0100(15) -0.0123(16)
C6 0.0684(19) 0.0528(17) 0.0498(15) 0.0040(14) 0.0226(14) 0.0014(13)
C7 0.0776(19) 0.0429(15) 0.0443(13) -0.0075(13) 0.0308(13) -0.0055(12)
C8 0.0543(15) 0.0382(14) 0.0357(12) 0.0009(11) 0.0214(11) -0.0011(10)
C9 0.0487(14) 0.0383(13) 0.0347(12) 0.0025(11) 0.0168(10) 0.0001(10)
C10 0.085(2) 0.0472(16) 0.0470(15) -0.0115(14) 0.0327(15) -0.0121(12)
C11 0.0509(15) 0.0402(15) 0.0524(15) -0.0062(12) 0.0066(12) -0.0052(12)
C12 0.0619(19) 0.063(2) 0.0619(18) -0.0021(15) 0.0131(15) 0.0046(15)
C13 0.092(3) 0.072(3) 0.087(3) -0.005(2) 0.002(2) 0.034(2)
C14 0.082(3) 0.053(2) 0.123(4) 0.0135(19) -0.013(3) 0.011(2)
C15 0.061(2) 0.060(2) 0.093(3) 0.0113(16) -0.0033(18) -0.021(2)
C16 0.0573(17) 0.0516(18) 0.0637(18) -0.0014(14) 0.0091(14) -0.0106(14)
C17 0.0589(16) 0.0399(15) 0.0512(15) -0.0034(12) 0.0132(13) -0.0043(12)
C18 0.0553(16) 0.0313(13) 0.0533(15) -0.0057(11) 0.0101(13) -0.0066(11)
C19 0.0489(14) 0.0340(13) 0.0494(14) -0.0043(11) 0.0139(12) -0.0060(11)
C20 0.085(2) 0.0431(16) 0.0557(17) -0.0026(15) 0.0176(15) 0.0034(13)
F1 0.0775(12) 0.0979(15) 0.0890(13) 0.0221(11) 0.0276(11) -0.0114(11)
F2 0.0627(11) 0.0802(13) 0.0818(12) -0.0063(9) 0.0188(9) -0.0207(10)
F3 0.0954(15) 0.1004(16) 0.0842(13) 0.0078(12) 0.0433(12) -0.0087(12)
F4 0.0998(15) 0.1077(17) 0.0772(12) 0.0059(12) 0.0408(12) 0.0082(12)
N1 0.0660(13) 0.0364(11) 0.0363(10) -0.0034(10) 0.0285(10) -0.0027(8)
N2 0.0669(14) 0.0379(11) 0.0401(11) -0.0076(10) 0.0295(10) -0.0038(9)
N3 0.0721(15) 0.0431(12) 0.0380(10) -0.0022(10) 0.0287(10) -0.0025(9)
N4 0.0760(16) 0.0491(13) 0.0400(11) -0.0048(11) 0.0284(11) -0.0070(10)
N5 0.0635(14) 0.0277(11) 0.0540(13) -0.0044(10) 0.0075(11) -0.0066(9)
N6 0.0658(14) 0.0308(11) 0.0462(12) -0.0006(10) 0.0074(10) -0.0050(9)
N7 0.0604(14) 0.0325(12) 0.0546(13) -0.0048(10) 0.0090(11) -0.0069(10)
N8 0.0718(15) 0.0292(11) 0.0608(14) -0.0073(10) 0.0175(12) -0.0013(10)
O1 0.164(2) 0.0638(14) 0.0720(14) -0.0489(15) 0.0839(16) -0.0257(11)
O2 0.0887(14) 0.0451(11) 0.0541(11) -0.0137(10) 0.0431(10) -0.0056(9)
O3 0.1020(17) 0.0400(11) 0.0576(12) 0.0021(11) -0.0002(11) -0.0128(10)
O4 0.0885(15) 0.0389(11) 0.0572(12) -0.0026(10) -0.0045(11) -0.0090(9)
S1 0.0710(5) 0.0446(4) 0.0449(4) -0.0122(3) 0.0312(3) -0.0055(3)
S2 0.0955(6) 0.0443(4) 0.0468(4) -0.0042(4) 0.0068(4) -0.0071(3)

loop_
_atom_type_symbol
_atom_type_description
_atom_type_scat_dispersion_real
_atom_type_scat_dispersion_imag
_atom_type_scat_source
C C 0.0033 0.0016 'International Tables Vol C Tables 4.2.6.8 and 6.1.1.4'
H H 0.0000 0.0000 'International Tables Vol C Tables 4.2.6.8 and 6.1.1.4'
N N 0.0061 0.0033 'International Tables Vol C Tables 4.2.6.8 and 6.1.1.4'
O O 0.0106 0.0060 'International Tables Vol C Tables 4.2.6.8 and 6.1.1.4'
F F 0.0171 0.0103 'International Tables Vol C Tables 4.2.6.8 and 6.1.1.4'
S S 0.1246 0.1234 'International Tables Vol C Tables 4.2.6.8 and 6.1.1.4'

loop_
_geom_angle_atom_site_label_1
_geom_angle_atom_site_label_2
_geom_angle_atom_site_label_3
_geom_angle
C2 C1 C6 115.6(2)
C2 C1 C7 123.0(3)
C6 C1 C7 121.3(3)
F2 C2 C3 119.1(3)
F2 C2 C1 117.2(2)
C3 C2 C1 123.7(3)
C4 C3 C2 118.2(3)
C4 C3 H3 120.9
C2 C3 H3 120.9
C3 C4 C5 120.9(3)
C3 C4 H4 119.6
C5 C4 H4 119.6
C6 C5 C4 118.6(3)
C6 C5 H5 120.7
C4 C5 H5 120.7
F1 C6 C5 119.7(3)
F1 C6 C1 117.3(3)
C5 C6 C1 123.0(3)
O1 C7 N1 124.2(2)
O1 C7 C1 121.3(2)
N1 C7 C1 114.5(2)
O2 C8 N2 123.0(2)
O2 C8 N1 121.2(2)
N2 C8 N1 115.8(2)
N3 C9 N2 119.8(2)
N3 C9 S1 115.84(18)
N2 C9 S1 124.34(17)
N4 C10 S1 115.7(2)
N4 C10 H10 122.1
S1 C10 H10 122.1
C16 C11 C12 115.3(3)
C16 C11 C17 123.2(3)
C12 C11 C17 121.5(3)
F4 C12 C11 117.7(3)
F4 C12 C13 119.3(3)
C11 C12 C13 122.9(3)
C14 C13 C12 118.5(4)
C14 C13 H13 120.7
C12 C13 H13 120.7
C15 C14 C13 120.8(4)
C15 C14 H14 119.6
C13 C14 H14 119.6
C14 C15 C16 118.5(4)
C14 C15 H15 120.7
C16 C15 H15 120.7
F3 C16 C15 118.2(3)
F3 C16 C11 117.9(3)
C15 C16 C11 123.8(3)
O3 C17 N5 123.9(3)
O3 C17 C11 122.3(2)
N5 C17 C11 113.8(2)
O4 C18 N6 123.5(2)
O4 C18 N5 120.9(2)
N6 C18 N5 115.5(2)
N7 C19 N6 120.7(2)
N7 C19 S2 114.77(19)
N6 C19 S2 124.51(18)
N8 C20 S2 114.6(2)
N8 C20 H20 122.7
S2 C20 H20 122.7
C7 N1 C8 128.1(2)
C7 N1 H1 115.9
C8 N1 H1 115.9
C8 N2 C9 122.8(2)
C8 N2 H2 118.6
C9 N2 H2 118.6
C9 N3 N4 110.6(2)
C10 N4 N3 112.4(2)
C17 N5 C18 128.0(2)
C17 N5 H5A 116.0
C18 N5 H5A 116.0
C18 N6 C19 123.7(2)
C18 N6 H6 118.1
C19 N6 H6 118.1
C19 N7 N8 111.4(2)
C20 N8 N7 113.1(2)
C10 S1 C9 85.40(13)
C19 S2 C20 86.15(13)

loop_
_geom_bond_atom_site_label_1
_geom_bond_atom_site_label_2
_geom_bond_distance
_geom_bond_publ_flag
C1 C2 1.376(4) ?
C1 C6 1.381(4) ?
C1 C7 1.495(3) ?
C2 F2 1.347(3) ?
C2 C3 1.367(4) ?
C3 C4 1.365(4) ?
C3 H3 0.9300 ?
C4 C5 1.381(5) ?
C4 H4 0.9300 ?
C5 C6 1.362(4) ?
C5 H5 0.9300 ?
C6 F1 1.351(3) ?
C7 O1 1.213(3) y
C7 N1 1.360(3) y
C8 O2 1.209(3) y
C8 N2 1.360(3) y
C8 N1 1.387(3) y
C9 N2 1.383(3) y
C9 N3 1.298(3) ?
C9 S1 1.714(2) ?
C10 N4 1.281(3) ?
C10 S1 1.710(3) ?
C10 H10 0.9300 ?
C11 C16 1.374(4) ?
C11 C12 1.377(4) ?
C11 C17 1.489(4) ?
C12 F4 1.352(4) ?
C12 C13 1.378(5) ?
C13 C14 1.375(6) ?
C13 H13 0.9300 ?
C14 C15 1.355(6) ?
C14 H14 0.9300 ?
C15 C16 1.371(4) ?
C15 H15 0.9300 ?
C16 F3 1.340(4) ?
C17 O3 1.214(3) y
C17 N5 1.367(3) y
C18 O4 1.206(3) y
C18 N6 1.355(3) y
C18 N5 1.397(3) y
C19 N6 1.368(3) y
C19 N7 1.297(3) ?
C19 S2 1.719(3) ?
C20 N8 1.277(3) ?
C20 S2 1.722(3) ?
C20 H20 0.9300 ?
N1 H1 0.8600 ?
N2 H2 0.8600 ?
N3 N4 1.376(3) ?
N5 H5A 0.8600 ?
N6 H6 0.8600 ?
N7 N8 1.377(3) ?

loop_
_geom_hbond_atom_site_label_D
_geom_hbond_atom_site_label_H
_geom_hbond_atom_site_label_A
_geom_hbond_site_symmetry_A
_geom_hbond_distance_DH
_geom_hbond_distance_HA
_geom_hbond_distance_DA
_geom_hbond_angle_DHA
_geom_hbond_publ_flag
N6 H6 O3 . 0.86 1.99 2.653(3) 133 y
N2 H2 O1 . 0.86 1.97 2.648(3) 134 y
N5 H5A N8 1_545 0.86 2.00 2.860(3) 175 y
N1 H1 N4 4_565 0.86 2.02 2.875(3) 178 y

loop_
_geom_torsion_atom_site_label_1
_geom_torsion_atom_site_label_2
_geom_torsion_atom_site_label_3
_geom_torsion_atom_site_label_4
_geom_torsion
C6 C1 C2 F2 178.9(2)
C7 C1 C2 F2 -4.7(4)
C6 C1 C2 C3 -1.3(4)
C7 C1 C2 C3 175.2(3)
F2 C2 C3 C4 -179.0(3)
C1 C2 C3 C4 1.2(4)
C2 C3 C4 C5 -0.2(5)
C3 C4 C5 C6 -0.7(5)
C4 C5 C6 F1 -179.5(3)
C4 C5 C6 C1 0.7(5)
C2 C1 C6 F1 -179.6(2)
C7 C1 C6 F1 3.9(4)
C2 C1 C6 C5 0.3(4)
C7 C1 C6 C5 -176.2(3)
C2 C1 C7 O1 -106.0(4)
C6 C1 C7 O1 70.2(4)
C2 C1 C7 N1 75.1(3)
C6 C1 C7 N1 -108.7(3)
C16 C11 C12 F4 178.9(3)
C17 C11 C12 F4 -0.8(4)
C16 C11 C12 C13 -2.9(4)
C17 C11 C12 C13 177.5(3)
F4 C12 C13 C14 -179.4(3)
C11 C12 C13 C14 2.4(5)
C12 C13 C14 C15 -0.1(6)
C13 C14 C15 C16 -1.4(6)
C14 C15 C16 F3 -179.7(3)
C14 C15 C16 C11 0.8(5)
C12 C11 C16 F3 -178.2(2)
C17 C11 C16 F3 1.4(4)
C12 C11 C16 C15 1.3(4)
C17 C11 C16 C15 -179.1(3)
C16 C11 C17 O3 -122.3(3)
C12 C11 C17 O3 57.2(4)
C16 C11 C17 N5 57.5(4)
C12 C11 C17 N5 -122.9(3)
O1 C7 N1 C8 1.5(5)
C1 C7 N1 C8 -179.7(2)
O2 C8 N1 C7 176.0(3)
N2 C8 N1 C7 -3.6(4)
O2 C8 N2 C9 3.6(4)
N1 C8 N2 C9 -176.8(2)
N3 C9 N2 C8 -179.0(2)
S1 C9 N2 C8 2.8(3)
N2 C9 N3 N4 -178.2(2)
S1 C9 N3 N4 0.1(3)
S1 C10 N4 N3 0.5(3)
C9 N3 N4 C10 -0.4(3)
O3 C17 N5 C18 8.9(5)
C11 C17 N5 C18 -170.9(3)
O4 C18 N5 C17 173.2(3)
N6 C18 N5 C17 -6.0(4)
O4 C18 N6 C19 -9.1(4)
N5 C18 N6 C19 170.2(2)
N7 C19 N6 C18 -173.0(3)
S2 C19 N6 C18 6.7(4)
N6 C19 N7 N8 178.9(2)
S2 C19 N7 N8 -1.0(3)
S2 C20 N8 N7 -0.4(4)
C19 N7 N8 C20 0.9(4)
N4 C10 S1 C9 -0.3(3)
N3 C9 S1 C10 0.1(2)
N2 C9 S1 C10 178.4(2)
N7 C19 S2 C20 0.6(2)
N6 C19 S2 C20 -179.2(3)
N8 C20 S2 C19 -0.1(3)

loop_
_cod_related_entry_id
_cod_related_entry_database
_cod_related_entry_code
1 ChemSpider 24734228
